data_2104549
loop_
_publ_author_name
'Marsh, Richard E.'

_publ_section_title
;
 Space groups <i>P</i>1 and <i>Cc</i>: how are they doing?
;
_journal_coeditor_code BK5088
_journal_issue 6
_journal_name_full 'Acta Crystallographica Section B'
_journal_page_first 782
_journal_page_last 783
_journal_paper_doi 10.1107/S0108768109046448
_journal_volume 65
_journal_year 2009
_chemical_compound_source 'Local laboratory'
_chemical_formula_moiety 'C26 H16 N4 O S '
_chemical_formula_sum 'C26 H16 N4 O S'
_chemical_formula_weight 432.505
_chemical_name_systematic
;
2-Phenyl-1-(4-methoxyphenyl)-5-(5-(tricyanoethenyl)-2-thienyl)pyrrole
;
_space_group_IT_number 4
_symmetry_cell_setting monoclinic
_symmetry_space_group_name_Hall 'P 2yb'
_symmetry_space_group_name_H-M 'P 1 21 1'
_cell_angle_alpha 90.
_cell_angle_beta 93.40(3)
_cell_angle_gamma 90.
_cell_formula_units_Z 2
_cell_length_a 10.911(3)
_cell_length_b 17.863(5)
_cell_length_c 5.573(3)
_cell_measurement_temperature 298
_cell_volume 1084.3(7)
_diffrn_radiation_source 'fine-focus sealed tube'
_diffrn_radiation_type ' CuK\a'
_diffrn_radiation_wavelength 1.54178
_exptl_crystal_colour Gold
_exptl_crystal_density_diffrn 1.325
_exptl_crystal_density_method 'not measured'
_exptl_crystal_description Plate
_exptl_crystal_F_000 448
_cod_data_source_file bk5088.cif
_cod_data_source_block ECEHAW
_cod_original_cell_volume 1084.3(6)
_cod_original_sg_symbol_H-M 'P21 '
_cod_original_formula_sum 'C26 H16 N4 O S '
_cod_database_code 2104549

loop_
_symmetry_equiv_pos_as_xyz
'x, y, z'
'-x, 1/2+y, -z'

loop_
_atom_site_label
_atom_site_type_symbol
_atom_site_fract_x
_atom_site_fract_y
_atom_site_fract_z
_atom_site_occupancy
C1 C 0.9038 0.3364 0.3962 1
C2 C 1.0217 0.3628 0.3595 1
H1 H 1.0600 0.4050 0.4369 1
C3 C 1.0708 0.3171 0.1885 1
H2 H 1.1495 0.3227 0.1244 1
C4 C 0.9862 0.2618 0.1220 1
N1 N 0.8852 0.2742 0.2542 1
C5 C 0.8167 0.3694 0.5480 1
C6 C 0.8443 0.4142 0.7475 1
H3 H 0.9267 0.4247 0.8074 1
C7 C 0.7412 0.4414 0.8500 1
H4 H 0.7396 0.4730 0.9893 1
C8 C 0.6318 0.4196 0.7321 1
S1 S 0.6593 0.36286 0.4898 1
C9 C 0.5114 0.4391 0.8000 1
C10 C 0.5049 0.4832 1.0175 1
N2 N 0.4992 0.5163 1.1905 1
C11 C 0.4006 0.4196 0.6905 1
C12 C 0.3877 0.3729 0.4800 1
N3 N 0.3740 0.3354 0.3115 1
C13 C 0.2846 0.4452 0.7725 1
N4 N 0.1934 0.4636 0.8325 1
C14 C 0.7717 0.2316 0.2356 1
C15 C 0.7425 0.1841 0.4198 1
H5 H 0.8007 0.1742 0.5519 1
C16 C 0.6292 0.1501 0.4125 1
H6 H 0.6076 0.1162 0.5369 1
C17 C 0.5448 0.1647 0.2240 1
C18 C 0.5743 0.2097 0.0351 1
H7 H 0.5152 0.2164 -0.0977 1
C19 C 0.6893 0.2434 0.0428 1
H8 H 0.7114 0.2748 -0.0876 1
O1 O 0.4326 0.1300 0.2386 1
C20 C 0.3384 0.1497 0.0690 1
H9 H 0.2651 0.1221 0.0965 1
H10 H 0.3639 0.1388 -0.0893 1
H11 H 0.3223 0.2024 0.0819 1
C21 C 1.0038 0.1995 -0.0412 1
C22 C 1.0758 0.2118 -0.2410 1
H12 H 1.1064 0.2610 -0.2714 1
C23 C 1.1024 0.1548 -0.3925 1
H13 H 1.1548 0.1634 -0.5218 1
C24 C 1.0566 0.0841 -0.3565 1
H14 H 1.0734 0.0448 -0.4674 1
C25 C 0.9858 0.0707 -0.1680 1
H15 H 0.9552 0.0213 -0.1392 1
C26 C 0.9572 0.1266 -0.0134 1
H16 H 0.9051 0.1158 0.1152 1

loop_
_geom_angle_atom_site_label_1
_geom_angle_atom_site_label_2
_geom_angle_atom_site_label_3
_geom_angle
_geom_angle_site_symmetry_1
_geom_angle_site_symmetry_2
_geom_angle_site_symmetry_3
_geom_angle_publ_flag
C5 S1 C8 91.73 . . . yes
C17 O1 C20 117.79 . . . yes
C1 N1 C4 110.03 . . . yes
C1 N1 C14 124.19 . . . yes
C4 N1 C14 125.65 . . . yes
N1 C1 C2 107.16 . . . yes
N1 C1 C5 126.28 . . . yes
C2 C1 C5 126.53 . . . no
C1 C2 C3 107.38 . . . no
C2 C3 C4 108.95 . . . no
N1 C4 C3 106.44 . . . yes
N1 C4 C21 126.52 . . . yes
C3 C4 C21 126.89 . . . no
S1 C5 C1 123.05 . . . yes
S1 C5 C6 110.75 . . . yes
C1 C5 C6 126.07 . . . no
C5 C6 C7 113.02 . . . no
C6 C7 C8 113.94 . . . no
S1 C8 C7 110.55 . . . yes
S1 C8 C9 123.62 . . . yes
C7 C8 C9 125.82 . . . no
C8 C9 C10 116.36 . . . no
C8 C9 C11 128.41 . . . no
C10 C9 C11 115.19 . . . no
N2 C10 C9 178.46 . . . yes
C9 C11 C12 123.55 . . . no
C9 C11 C13 123.11 . . . no
C12 C11 C13 113.32 . . . no
N3 C12 C11 178.18 . . . yes
N4 C13 C11 178.21 . . . yes
N1 C14 C15 120.09 . . . yes
N1 C14 C19 119.38 . . . yes
C15 C14 C19 120.32 . . . no
C14 C15 C16 119.66 . . . no
C15 C16 C17 119.79 . . . no
O1 C17 C16 115.14 . . . yes
O1 C17 C18 123.77 . . . yes
C16 C17 C18 121.08 . . . no
C17 C18 C19 118.71 . . . no
C14 C19 C18 120.31 . . . no
C4 C21 C22 118.14 . . . no
C4 C21 C26 125.11 . . . no
C22 C21 C26 116.73 . . . no
C21 C22 C23 121.23 . . . no
C22 C23 C24 120.11 . . . no
C23 C24 C25 120.06 . . . no
C24 C25 C26 121.27 . . . no
C21 C26 C25 120.54 . . . no
C1 C2 H1 126.00 . . . no
C3 C2 H1 127.00 . . . no
C2 C3 H2 126.00 . . . no
C4 C3 H2 125.00 . . . no
C5 C6 H3 123.00 . . . no
C7 C6 H3 124.00 . . . no
C6 C7 H4 127.00 . . . no
C8 C7 H4 120.00 . . . no
C14 C15 H5 121.00 . . . no
C16 C15 H5 120.00 . . . no
C15 C16 H6 121.00 . . . no
C17 C16 H6 119.00 . . . no
C17 C18 H7 119.00 . . . no
C19 C18 H7 122.00 . . . no
C14 C19 H8 120.00 . . . no
C18 C19 H8 120.00 . . . no
O1 C20 H9 110.00 . . . no
O1 C20 H10 109.00 . . . no
O1 C20 H11 109.00 . . . no
H9 C20 H10 109.00 . . . no
H9 C20 H11 109.00 . . . no
H10 C20 H11 109.00 . . . no
C21 C22 H12 120.00 . . . no
C23 C22 H12 119.00 . . . no
C22 C23 H13 120.00 . . . no
C24 C23 H13 120.00 . . . no
C23 C24 H14 119.00 . . . no
C25 C24 H14 120.00 . . . no
C24 C25 H15 121.00 . . . no
C26 C25 H15 118.00 . . . no
C21 C26 H16 120.00 . . . no
C25 C26 H16 119.00 . . . no

loop_
_geom_bond_atom_site_label_1
_geom_bond_atom_site_label_2
_geom_bond_distance
_geom_bond_site_symmetry_1
_geom_bond_site_symmetry_2
_geom_bond_publ_flag
S1 C5 1.7327 . . yes
S1 C8 1.7288 . . yes
O1 C17 1.3789 . . yes
O1 C20 1.3994 . . yes
N1 C1 1.3722 . . yes
N1 C4 1.3793 . . yes
N1 C14 1.4520 . . yes
N2 C10 1.1358 . . yes
N3 C12 1.1560 . . yes
N4 C13 1.1178 . . yes
C1 C2 1.3965 . . no
C1 C5 1.4359 . . no
C2 C3 1.3864 . . no
C3 C4 1.3873 . . no
C4 C21 1.4571 . . no
C5 C6 1.3884 . . no
C6 C7 1.3799 . . no
C7 C8 1.3839 . . no
C8 C9 1.4315 . . no
C9 C10 1.4509 . . no
C9 C11 1.3667 . . no
C11 C12 1.4396 . . no
C11 C13 1.4452 . . no
C14 C15 1.3835 . . no
C14 C19 1.3757 . . no
C15 C16 1.3758 . . no
C16 C17 1.3802 . . no
C17 C18 1.3778 . . no
C18 C19 1.3901 . . no
C21 C22 1.4174 . . no
C21 C26 1.4098 . . no
C22 C23 1.3649 . . no
C23 C24 1.3773 . . no
C24 C25 1.3616 . . no
C25 C26 1.3670 . . no
C2 H1 0.9500 . . no
C3 H2 0.9500 . . no
C6 H3 0.9600 . . no
C7 H4 0.9600 . . no
C15 H5 0.9600 . . no
C16 H6 0.9600 . . no
C18 H7 0.9600 . . no
C19 H8 0.9600 . . no
C20 H9 0.9600 . . no
C20 H10 0.9600 . . no
C20 H11 0.9600 . . no
C22 H12 0.9600 . . no
C23 H13 0.9600 . . no
C24 H14 0.9600 . . no
C25 H15 0.9600 . . no
C26 H16 0.9600 . . no

loop_
_cod_related_entry_id
_cod_related_entry_database
_cod_related_entry_code
1 ChemSpider 30654544
